data_7205556
loop_
_publ_author_name
'McEntee, Greg J.'
'Vilela, Filipe'
'Skabara, Peter J.'
'Anthopoulos, Thomas D.'
'Labram, John G.'
'Tierney, Steve'
'Harrington, Ross W.'
'Clegg, William'

_publ_section_title
;
 Self-assembly and charge transport properties of a benzobisthiazole
 end-capped with dihexyl thienothiophene units
;
_journal_issue 7
_journal_name_full 'Journal of Materials Chemistry'
_journal_page_first 2091
_journal_paper_doi 10.1039/c0jm02607g
_journal_volume 21
_journal_year 2011
_chemical_formula_moiety 'C44 H56 N2 S6'
_chemical_formula_sum 'C44 H56 N2 S6'
_chemical_formula_weight 805.27
_chemical_name_systematic
;
?
;
_space_group_IT_number 14
_symmetry_cell_setting monoclinic
_symmetry_space_group_name_Hall '-P 2ybc'
_symmetry_space_group_name_H-M 'P 1 21/c 1'
_atom_sites_solution_hydrogens geom
_atom_sites_solution_primary direct
_atom_sites_solution_secondary difmap
_audit_creation_method SHELXL-97
_cell_angle_alpha 90.00
_cell_angle_beta 95.299(7)
_cell_angle_gamma 90.00
_cell_formula_units_Z 2
_cell_length_a 13.180(8)
_cell_length_b 21.194(13)
_cell_length_c 7.735(5)
_cell_measurement_reflns_used 950
_cell_measurement_temperature 120(2)
_cell_measurement_theta_max 25.78
_cell_measurement_theta_min 3.65
_cell_volume 2151(2)
_computing_cell_refinement 'Bruker APEX2'
_computing_data_collection 'Rigaku CrystalClear'
_computing_data_reduction 'Bruker APEX2'
_computing_molecular_graphics 'Bruker SHELXTL'
_computing_publication_material 'Bruker SHELXTL and local programs'
_computing_structure_refinement 'Bruker SHELXTL'
_computing_structure_solution 'Bruker SHELXTL'
_diffrn_ambient_temperature 120(2)
_diffrn_measured_fraction_theta_full 0.989
_diffrn_measured_fraction_theta_max 0.989
_diffrn_measurement_device_type 'Crystal Logics kappa and Rigaku Saturn 724+'
_diffrn_measurement_method 'thick-slice \w scans'
_diffrn_radiation_monochromator 'double-crystal Si'
_diffrn_radiation_source 'Diamond beamline I19'
_diffrn_radiation_type synchrotron
_diffrn_radiation_wavelength 0.6889
_diffrn_reflns_av_R_equivalents 0.0481
_diffrn_reflns_av_sigmaI/netI 0.0399
_diffrn_reflns_limit_h_max 15
_diffrn_reflns_limit_h_min -15
_diffrn_reflns_limit_k_max 25
_diffrn_reflns_limit_k_min -25
_diffrn_reflns_limit_l_max 6
_diffrn_reflns_limit_l_min -9
_diffrn_reflns_number 16755
_diffrn_reflns_theta_full 24.20
_diffrn_reflns_theta_max 24.20
_diffrn_reflns_theta_min 2.73
_diffrn_standards_number 0
_exptl_absorpt_coefficient_mu 0.321
_exptl_absorpt_correction_T_max 0.995
_exptl_absorpt_correction_T_min 0.975
_exptl_absorpt_correction_type multi-scan
_exptl_absorpt_process_details SADABS
_exptl_crystal_colour yellow
_exptl_crystal_density_diffrn 1.243
_exptl_crystal_density_method 'not measured'
_exptl_crystal_description 'block cut from needle'
_exptl_crystal_F_000 860
_exptl_crystal_size_max 0.08
_exptl_crystal_size_mid 0.04
_exptl_crystal_size_min 0.02
_refine_diff_density_max 1.197
_refine_diff_density_min -0.382
_refine_diff_density_rms 0.059
_refine_ls_extinction_method none
_refine_ls_goodness_of_fit_ref 1.032
_refine_ls_hydrogen_treatment constr
_refine_ls_matrix_type full
_refine_ls_number_parameters 235
_refine_ls_number_reflns 3763
_refine_ls_number_restraints 0
_refine_ls_restrained_S_all 1.032
_refine_ls_R_factor_all 0.0723
_refine_ls_R_factor_gt 0.0499
_refine_ls_shift/su_max 0.001
_refine_ls_shift/su_mean 0.000
_refine_ls_structure_factor_coef Fsqd
_refine_ls_weighting_details 'calc w=1/[\s^2^(Fo^2^)+(0.0590P)^2^+2.3376P] where P=(Fo^2^+2Fc^2^)/3'
_refine_ls_weighting_scheme calc
_refine_ls_wR_factor_gt 0.1219
_refine_ls_wR_factor_ref 0.1338
_reflns_number_gt 2764
_reflns_number_total 3763
_reflns_threshold_expression I>2\s(I)
_cod_data_source_file C0JM02607G.TXT
_cod_data_source_block ssi1013
_cod_original_sg_symbol_H-M 'P 21/c'
_cod_database_code 7205556

loop_
_symmetry_equiv_pos_as_xyz
'x, y, z'
'-x, y+1/2, -z+1/2'
'-x, -y, -z'
'x, -y-1/2, z-1/2'

loop_
_atom_site_label
_atom_site_type_symbol
_atom_site_fract_x
_atom_site_fract_y
_atom_site_fract_z
_atom_site_U_iso_or_equiv
_atom_site_adp_type
_atom_site_occupancy
_atom_site_symmetry_multiplicity
_atom_site_calc_flag
_atom_site_refinement_flags
_atom_site_disorder_assembly
_atom_site_disorder_group
S1 S 0.36647(6) 0.56922(4) 0.21071(11) 0.0387(2) Uani 1 1 d . . .
S2 S 0.60405(6) 0.60837(4) -0.14174(10) 0.0317(2) Uani 1 1 d . . .
S3 S 0.39946(6) 0.70508(4) -0.48606(11) 0.0387(2) Uani 1 1 d . . .
N1 N 0.5635(2) 0.55121(12) 0.1953(3) 0.0395(7) Uani 1 1 d . . .
C1 C 0.4819(2) 0.57664(13) 0.1111(4) 0.0314(7) Uani 1 1 d . . .
C2 C 0.5373(2) 0.52418(14) 0.3513(4) 0.0342(7) Uani 1 1 d . . .
C3 C 0.4335(2) 0.53025(14) 0.3816(4) 0.0340(7) Uani 1 1 d . . .
C4 C 0.3950(2) 0.50609(14) 0.5297(4) 0.0356(7) Uani 1 1 d . . .
H4 H 0.3250 0.5103 0.5479 0.043 Uiso 1 1 calc R . .
C5 C 0.4858(2) 0.60849(13) -0.0534(4) 0.0311(7) Uani 1 1 d . . .
C6 C 0.4101(2) 0.63891(13) -0.1576(4) 0.0327(7) Uani 1 1 d . . .
C7 C 0.4500(2) 0.66176(13) -0.3096(4) 0.0317(7) Uani 1 1 d . . .
C8 C 0.5526(2) 0.64909(13) -0.3219(4) 0.0306(7) Uani 1 1 d . . .
C9 C 0.5916(2) 0.67327(13) -0.4762(4) 0.0321(7) Uani 1 1 d . . .
C10 C 0.5158(2) 0.70411(14) -0.5727(4) 0.0378(8) Uani 1 1 d . . .
H10 H 0.5260 0.7237 -0.6802 0.045 Uiso 1 1 calc R . .
C11 C 0.3004(2) 0.64859(14) -0.1255(4) 0.0360(7) Uani 1 1 d . . .
H11A H 0.2763 0.6889 -0.1795 0.043 Uiso 1 1 calc R . .
H11B H 0.2956 0.6521 0.0011 0.043 Uiso 1 1 calc R . .
C12 C 0.2300(2) 0.59505(15) -0.1977(4) 0.0377(8) Uani 1 1 d . . .
H12A H 0.2302 0.5936 -0.3256 0.045 Uiso 1 1 calc R . .
H12B H 0.2566 0.5543 -0.1505 0.045 Uiso 1 1 calc R . .
C13 C 0.1210(2) 0.60381(17) -0.1512(5) 0.0440(8) Uani 1 1 d . . .
H13A H 0.1200 0.5993 -0.0240 0.053 Uiso 1 1 calc R . .
H13B H 0.0985 0.6472 -0.1826 0.053 Uiso 1 1 calc R . .
C14 C 0.0453(2) 0.55733(16) -0.2407(5) 0.0432(8) Uani 1 1 d . . .
H14A H 0.0463 0.5617 -0.3680 0.052 Uiso 1 1 calc R . .
H14B H 0.0674 0.5139 -0.2089 0.052 Uiso 1 1 calc R . .
C15 C -0.0631(3) 0.56673(18) -0.1939(5) 0.0497(9) Uani 1 1 d . . .
H15A H -0.0650 0.5596 -0.0677 0.060 Uiso 1 1 calc R . .
H15B H -0.0837 0.6110 -0.2187 0.060 Uiso 1 1 calc R . .
C16 C -0.1393(3) 0.52311(19) -0.2917(6) 0.0604(11) Uani 1 1 d . . .
H16A H -0.2076 0.5315 -0.2566 0.091 Uiso 1 1 calc R . .
H16B H -0.1207 0.4792 -0.2650 0.091 Uiso 1 1 calc R . .
H16C H -0.1389 0.5304 -0.4167 0.091 Uiso 1 1 calc R . .
C17 C 0.6981(2) 0.66302(15) -0.5245(4) 0.0356(7) Uani 1 1 d . . .
H17A H 0.7106 0.6171 -0.5315 0.043 Uiso 1 1 calc R . .
H17B H 0.7466 0.6802 -0.4310 0.043 Uiso 1 1 calc R . .
C18 C 0.7198(2) 0.69331(17) -0.6963(4) 0.0439(8) Uani 1 1 d . . .
H18A H 0.6636 0.6827 -0.7854 0.053 Uiso 1 1 calc R . .
H18B H 0.7207 0.7397 -0.6820 0.053 Uiso 1 1 calc R . .
C19 C 0.8203(3) 0.67259(18) -0.7617(5) 0.0489(9) Uani 1 1 d . . .
H19A H 0.8205 0.6260 -0.7700 0.059 Uiso 1 1 calc R . .
H19B H 0.8235 0.6895 -0.8804 0.059 Uiso 1 1 calc R . .
C20 C 0.9159(3) 0.69309(17) -0.6510(5) 0.0456(9) Uani 1 1 d . . .
H20A H 0.9148 0.6753 -0.5329 0.055 Uiso 1 1 calc R . .
H20B H 0.9164 0.7397 -0.6408 0.055 Uiso 1 1 calc R . .
C21 C 1.0130(3) 0.6716(2) -0.7280(6) 0.0586(10) Uani 1 1 d . . .
H21A H 1.0117 0.6250 -0.7389 0.070 Uiso 1 1 calc R . .
H21B H 1.0134 0.6894 -0.8462 0.070 Uiso 1 1 calc R . .
C22 C 1.1106(3) 0.6908(2) -0.6217(6) 0.0672(12) Uani 1 1 d . . .
H22A H 1.1693 0.6760 -0.6793 0.101 Uiso 1 1 calc R . .
H22B H 1.1123 0.6721 -0.5057 0.101 Uiso 1 1 calc R . .
H22C H 1.1132 0.7369 -0.6116 0.101 Uiso 1 1 calc R . .

loop_
_atom_site_aniso_label
_atom_site_aniso_U_11
_atom_site_aniso_U_22
_atom_site_aniso_U_33
_atom_site_aniso_U_23
_atom_site_aniso_U_13
_atom_site_aniso_U_12
S1 0.0346(4) 0.0422(5) 0.0399(5) 0.0015(4) 0.0062(4) -0.0020(3)
S2 0.0297(4) 0.0326(4) 0.0329(4) 0.0011(3) 0.0036(3) 0.0003(3)
S3 0.0337(4) 0.0367(4) 0.0450(5) 0.0065(4) -0.0007(4) 0.0023(3)
N1 0.0628(19) 0.0300(14) 0.0259(15) -0.0032(11) 0.0055(13) -0.0144(13)
C1 0.0323(16) 0.0291(15) 0.0327(18) -0.0047(13) 0.0023(13) -0.0009(12)
C2 0.0383(17) 0.0326(16) 0.0326(18) -0.0084(13) 0.0074(14) -0.0083(13)
C3 0.0345(17) 0.0304(16) 0.0367(19) -0.0055(13) 0.0017(14) -0.0028(13)
C4 0.0294(16) 0.0381(17) 0.040(2) -0.0095(14) 0.0075(14) -0.0045(13)
C5 0.0321(16) 0.0288(15) 0.0330(18) -0.0026(13) 0.0069(13) -0.0026(13)
C6 0.0356(17) 0.0271(15) 0.0360(19) -0.0064(13) 0.0065(14) -0.0036(13)
C7 0.0312(16) 0.0261(14) 0.0374(19) -0.0011(13) 0.0009(13) -0.0017(12)
C8 0.0300(16) 0.0272(15) 0.0343(18) -0.0011(13) 0.0017(13) -0.0016(12)
C9 0.0345(17) 0.0280(15) 0.0334(18) 0.0000(13) 0.0012(14) -0.0037(12)
C10 0.0379(18) 0.0360(17) 0.040(2) 0.0047(14) 0.0043(15) -0.0021(14)
C11 0.0307(16) 0.0354(16) 0.043(2) -0.0046(14) 0.0061(14) -0.0012(13)
C12 0.0335(17) 0.0389(17) 0.041(2) -0.0034(14) 0.0069(14) -0.0037(13)
C13 0.0346(18) 0.051(2) 0.047(2) -0.0072(17) 0.0087(15) -0.0060(15)
C14 0.0360(18) 0.0421(18) 0.051(2) -0.0012(16) 0.0030(16) -0.0033(14)
C15 0.0379(19) 0.055(2) 0.057(2) -0.0010(18) 0.0082(17) -0.0056(16)
C16 0.037(2) 0.057(2) 0.087(3) -0.005(2) 0.005(2) -0.0052(17)
C17 0.0347(17) 0.0335(16) 0.0392(19) 0.0040(14) 0.0064(14) -0.0006(13)
C18 0.0360(18) 0.055(2) 0.041(2) 0.0057(16) 0.0049(15) -0.0025(15)
C19 0.046(2) 0.059(2) 0.042(2) 0.0033(17) 0.0096(17) -0.0014(17)
C20 0.0419(19) 0.0433(19) 0.053(2) 0.0042(17) 0.0099(16) -0.0026(15)
C21 0.045(2) 0.070(3) 0.062(3) 0.004(2) 0.0156(19) 0.0037(19)
C22 0.043(2) 0.070(3) 0.090(3) 0.013(2) 0.011(2) -0.001(2)

loop_
_atom_type_symbol
_atom_type_description
_atom_type_scat_dispersion_real
_atom_type_scat_dispersion_imag
_atom_type_scat_source
C C 0.0033 0.0016 'International Tables Vol C Tables 4.2.6.8 and 6.1.1.4'
H H 0.0000 0.0000 'International Tables Vol C Tables 4.2.6.8 and 6.1.1.4'
N N 0.0061 0.0033 'International Tables Vol C Tables 4.2.6.8 and 6.1.1.4'
S S 0.1002 0.1169 'International Tables Vol C Tables 4.2.6.8 and 6.1.1.4'

loop_
_geom_angle_atom_site_label_1
_geom_angle_atom_site_label_2
_geom_angle_atom_site_label_3
_geom_angle
_geom_angle_site_symmetry_1
_geom_angle_site_symmetry_3
_geom_angle_publ_flag
C1 S1 C3 88.61(15) . . ?
C5 S2 C8 90.97(15) . . ?
C7 S3 C10 90.51(16) . . ?
C1 N1 C2 109.7(3) . . ?
S1 C1 N1 116.2(2) . . ?
S1 C1 C5 121.7(2) . . ?
N1 C1 C5 122.1(3) . . ?
N1 C2 C3 115.0(3) . . ?
N1 C2 C4 124.6(3) . 3_666 ?
C3 C2 C4 120.5(3) . 3_666 ?
S1 C3 C2 110.5(2) . . ?
S1 C3 C4 127.2(3) . . ?
C2 C3 C4 122.3(3) . . ?
C2 C4 C3 117.2(3) 3_666 . ?
S2 C5 C1 116.5(2) . . ?
S2 C5 C6 113.1(2) . . ?
C1 C5 C6 130.4(3) . . ?
C5 C6 C7 109.9(3) . . ?
C5 C6 C11 128.4(3) . . ?
C7 C6 C11 121.8(3) . . ?
S3 C7 C6 133.8(2) . . ?
S3 C7 C8 110.8(2) . . ?
C6 C7 C8 115.4(3) . . ?
S2 C8 C7 110.7(2) . . ?
S2 C8 C9 134.9(2) . . ?
C7 C8 C9 114.4(3) . . ?
C8 C9 C10 109.1(3) . . ?
C8 C9 C17 124.7(3) . . ?
C10 C9 C17 126.2(3) . . ?
S3 C10 C9 115.2(3) . . ?
C6 C11 C12 113.4(2) . . ?
C11 C12 C13 112.0(3) . . ?
C12 C13 C14 113.9(3) . . ?
C13 C14 C15 113.4(3) . . ?
C14 C15 C16 113.3(3) . . ?
C9 C17 C18 114.3(3) . . ?
C17 C18 C19 114.0(3) . . ?
C18 C19 C20 115.5(3) . . ?
C19 C20 C21 112.1(3) . . ?
C20 C21 C22 114.0(4) . . ?

loop_
_geom_bond_atom_site_label_1
_geom_bond_atom_site_label_2
_geom_bond_distance
_geom_bond_site_symmetry_2
_geom_bond_publ_flag
S1 C1 1.775(3) . ?
S1 C3 1.731(3) . ?
S2 C5 1.758(3) . ?
S2 C8 1.724(3) . ?
S3 C7 1.727(3) . ?
S3 C10 1.730(3) . ?
N1 C1 1.319(4) . ?
N1 C2 1.407(4) . ?
C1 C5 1.446(4) . ?
C2 C3 1.415(4) . ?
C2 C4 1.380(5) 3_666 ?
C3 C4 1.393(5) . ?
C4 C2 1.380(5) 3_666 ?
C5 C6 1.383(4) . ?
C6 C7 1.417(4) . ?
C6 C11 1.504(4) . ?
C7 C8 1.391(4) . ?
C8 C9 1.438(4) . ?
C9 C10 1.358(4) . ?
C9 C17 1.500(4) . ?
C11 C12 1.538(4) . ?
C12 C13 1.524(4) . ?
C13 C14 1.522(4) . ?
C14 C15 1.520(5) . ?
C15 C16 1.515(5) . ?
C17 C18 1.527(5) . ?
C18 C19 1.526(5) . ?
C19 C20 1.519(5) . ?
C20 C21 1.530(5) . ?
C21 C22 1.517(5) . ?

loop_
_geom_torsion_atom_site_label_1
_geom_torsion_atom_site_label_2
_geom_torsion_atom_site_label_3
_geom_torsion_atom_site_label_4
_geom_torsion
_geom_torsion_site_symmetry_1
_geom_torsion_site_symmetry_2
_geom_torsion_site_symmetry_3
_geom_torsion_site_symmetry_4
_geom_torsion_publ_flag
C2 N1 C1 S1 -0.9(3) . . . . ?
C2 N1 C1 C5 179.4(3) . . . . ?
C3 S1 C1 N1 1.3(2) . . . . ?
C3 S1 C1 C5 -179.0(3) . . . . ?
C1 N1 C2 C3 -0.1(4) . . . . ?
C1 N1 C2 C4 -179.7(3) . . . 3_666 ?
N1 C2 C3 S1 1.1(3) . . . . ?
N1 C2 C3 C4 179.9(3) . . . . ?
C4 C2 C3 S1 -179.3(2) 3_666 . . . ?
C4 C2 C3 C4 -0.4(5) 3_666 . . . ?
C1 S1 C3 C2 -1.2(2) . . . . ?
C1 S1 C3 C4 180.0(3) . . . . ?
S1 C3 C4 C2 179.1(2) . . . 3_666 ?
C2 C3 C4 C2 0.4(5) . . . 3_666 ?
S1 C1 C5 S2 -176.64(16) . . . . ?
S1 C1 C5 C6 2.0(4) . . . . ?
N1 C1 C5 S2 3.0(4) . . . . ?
N1 C1 C5 C6 -178.3(3) . . . . ?
C8 S2 C5 C1 178.5(2) . . . . ?
C8 S2 C5 C6 -0.4(2) . . . . ?
S2 C5 C6 C7 0.1(3) . . . . ?
S2 C5 C6 C11 -179.9(2) . . . . ?
C1 C5 C6 C7 -178.6(3) . . . . ?
C1 C5 C6 C11 1.4(5) . . . . ?
C5 C6 C7 S3 -177.6(2) . . . . ?
C5 C6 C7 C8 0.3(4) . . . . ?
C11 C6 C7 S3 2.4(5) . . . . ?
C11 C6 C7 C8 -179.7(3) . . . . ?
C10 S3 C7 C6 178.7(3) . . . . ?
C10 S3 C7 C8 0.8(2) . . . . ?
S3 C7 C8 S2 177.78(15) . . . . ?
S3 C7 C8 C9 -1.1(3) . . . . ?
C6 C7 C8 S2 -0.5(3) . . . . ?
C6 C7 C8 C9 -179.4(2) . . . . ?
C5 S2 C8 C7 0.5(2) . . . . ?
C5 S2 C8 C9 179.0(3) . . . . ?
S2 C8 C9 C10 -177.7(3) . . . . ?
S2 C8 C9 C17 4.8(5) . . . . ?
C7 C8 C9 C10 0.8(4) . . . . ?
C7 C8 C9 C17 -176.6(3) . . . . ?
C8 C9 C10 S3 -0.2(3) . . . . ?
C17 C9 C10 S3 177.2(2) . . . . ?
C7 S3 C10 C9 -0.4(3) . . . . ?
C5 C6 C11 C12 -90.0(4) . . . . ?
C7 C6 C11 C12 90.0(4) . . . . ?
C6 C11 C12 C13 175.7(3) . . . . ?
C11 C12 C13 C14 171.8(3) . . . . ?
C12 C13 C14 C15 -179.8(3) . . . . ?
C13 C14 C15 C16 176.4(3) . . . . ?
C8 C9 C17 C18 179.5(3) . . . . ?
C10 C9 C17 C18 2.5(5) . . . . ?
C9 C17 C18 C19 -169.0(3) . . . . ?
C17 C18 C19 C20 -66.2(4) . . . . ?
C18 C19 C20 C21 -178.8(3) . . . . ?
C19 C20 C21 C22 -179.9(3) . . . . ?
